data_7201515
loop_
_publ_author_name
'Lemmerer, Andreas'
'Michael, Joseph P.'

_publ_section_title
;
 Hydrogen bonding patterns in a series of 1-arylcycloalkanecarboxamides
;
_journal_issue 1
_journal_name_full CrystEngComm
_journal_page_first 95
_journal_paper_doi 10.1039/b708333e
_journal_volume 10
_journal_year 2008
_chemical_formula_moiety 'C13 H16 Cl N O'
_chemical_formula_sum 'C13 H16 Cl N O'
_chemical_formula_weight 237.72
_chemical_name_systematic
;
1-(2-Chlorophenyl)cyclohexanecarboxamide
;
_space_group_IT_number 14
_symmetry_cell_setting monoclinic
_symmetry_space_group_name_Hall '-P 2ybc'
_symmetry_space_group_name_H-M 'P 1 21/c 1'
_atom_sites_solution_hydrogens geom
_atom_sites_solution_primary direct
_atom_sites_solution_secondary difmap
_audit_conform_dict_location ftp://ftp.iucr.org/pub/cif_core.dic
_audit_conform_dict_name cif_core.dic
_audit_conform_dict_version 2.3
_audit_creation_date 2007-01-15T16:09:53-00:00
_audit_creation_method 'WinGX routine CIF_UPDATE'
_cell_angle_alpha 90
_cell_angle_beta 90.109(10)
_cell_angle_gamma 90
_cell_formula_units_Z 12
_cell_length_a 13.314(2)
_cell_length_b 9.3311(13)
_cell_length_c 29.104(4)
_cell_measurement_reflns_used 963
_cell_measurement_temperature 173(2)
_cell_measurement_theta_max 27.896
_cell_measurement_theta_min 2.593
_cell_volume 3615.7(9)
_computing_cell_refinement 'Bruker SAINT+ (Bruker, 1999)'
_computing_data_collection 'Bruker SMART-NT (Bruker, 1998)'
_computing_data_reduction 'Bruker SAINT+ (Bruker, 1999)'
_computing_molecular_graphics
;
Ortep-3 for Windows (Farrugia, 1997) and DIAMOND (Brandenburg, 1999)
;
_computing_publication_material
;
WinGX publication routines (Farrugia, 1999) and PLATON (Spek, 2002)
;
_computing_structure_refinement 'SHELXL-97 (Sheldrick, 1997)'
_computing_structure_solution 'SHELXS-97 (Sheldrick, 1997a)'
_diffrn_ambient_temperature 173(2)
_diffrn_measured_fraction_theta_full 0.999
_diffrn_measured_fraction_theta_max 0.999
_diffrn_measurement_device_type 'Bruker SMART 1K CCD area detector'
_diffrn_measurement_method 'omega scans'
_diffrn_radiation_monochromator graphite
_diffrn_radiation_type MoK\a
_diffrn_radiation_wavelength 0.71073
_diffrn_reflns_av_R_equivalents 0.0905
_diffrn_reflns_av_unetI/netI 0.0616
_diffrn_reflns_limit_h_max 15
_diffrn_reflns_limit_h_min -17
_diffrn_reflns_limit_k_max 12
_diffrn_reflns_limit_k_min -12
_diffrn_reflns_limit_l_max 30
_diffrn_reflns_limit_l_min -38
_diffrn_reflns_number 39540
_diffrn_reflns_theta_full 28
_diffrn_reflns_theta_max 28
_diffrn_reflns_theta_min 1.4
_diffrn_standards_number 0
_exptl_absorpt_coefficient_mu 0.295
_exptl_absorpt_correction_T_max 0.9466
_exptl_absorpt_correction_T_min 0.8738
_exptl_absorpt_correction_type integration
_exptl_absorpt_process_details 'Bruker XPREP (Bruker, 1999)'
_exptl_crystal_colour colourless
_exptl_crystal_density_diffrn 1.31
_exptl_crystal_density_method 'not measured'
_exptl_crystal_description block
_exptl_crystal_F_000 1512
_exptl_crystal_size_max 0.56
_exptl_crystal_size_mid 0.26
_exptl_crystal_size_min 0.2
_refine_diff_density_max 0.444
_refine_diff_density_min -0.42
_refine_diff_density_rms 0.053
_refine_ls_extinction_method none
_refine_ls_goodness_of_fit_ref 0.662
_refine_ls_hydrogen_treatment mixed
_refine_ls_matrix_type full
_refine_ls_number_parameters 451
_refine_ls_number_reflns 8724
_refine_ls_number_restraints 0
_refine_ls_restrained_S_all 0.662
_refine_ls_R_factor_all 0.0737
_refine_ls_R_factor_gt 0.0471
_refine_ls_shift/su_max 0.001
_refine_ls_shift/su_mean 0
_refine_ls_structure_factor_coef Fsqd
_refine_ls_weighting_details 'calc w=1/[\s^2^(Fo^2^)+(0.1494P)^2^+3.3154P] where P=(Fo^2^+2Fc^2^)/3'
_refine_ls_weighting_scheme calc
_refine_ls_wR_factor_gt 0.1339
_refine_ls_wR_factor_ref 0.1576
_reflns_number_gt 6264
_reflns_number_total 8724
_reflns_threshold_expression >2sigma(I)
_cod_data_source_file b708333e.txt
_cod_data_source_block 4
_cod_depositor_comments
;
The following automatic conversions were performed:
'_symmetry_cell_setting' value 'Monoclinic' changed to 'monoclinic'
according to '/home/saulius/struct/CIF-dictionaries/cif_core.dic'
dictionary named 'cif_core.dic' version 2.4.1 from 2010-06-29.

Automatic conversion script
Id: cif_fix_enum 1527 2010-12-29 10:47:43Z saulius 
;
_cod_original_cell_volume 3615.6(9)
_cod_original_sg_symbol_H-M P2(1)/c
_cod_database_code 7201515

loop_
_symmetry_equiv_pos_as_xyz
'x, y, z'
'-x, y+1/2, -z+1/2'
'-x, -y, -z'
'x, -y-1/2, z-1/2'

loop_
_atom_site_label
_atom_site_type_symbol
_atom_site_fract_x
_atom_site_fract_y
_atom_site_fract_z
_atom_site_U_iso_or_equiv
_atom_site_adp_type
_atom_site_occupancy
_atom_site_symmetry_multiplicity
_atom_site_calc_flag
_atom_site_refinement_flags
_atom_site_disorder_assembly
_atom_site_disorder_group
C1A C 0.39554(14) 0.3932(2) 0.20037(7) 0.0235(4) Uani 1 1 d . . .
C2A C 0.32725(16) 0.5176(2) 0.18354(8) 0.0312(5) Uani 1 1 d . . .
H2A1 H 0.3631 0.6095 0.188 0.037 Uiso 1 1 calc R . .
H2A2 H 0.3146 0.5058 0.1502 0.037 Uiso 1 1 calc R . .
C3A C 0.22660(16) 0.5243(3) 0.20862(8) 0.0355(5) Uani 1 1 d . . .
H3A1 H 0.1861 0.6042 0.196 0.043 Uiso 1 1 calc R . .
H3A2 H 0.1892 0.4341 0.2033 0.043 Uiso 1 1 calc R . .
C4A C 0.24122(19) 0.5462(3) 0.25996(9) 0.0451(6) Uani 1 1 d . . .
H4A1 H 0.1752 0.5478 0.2755 0.054 Uiso 1 1 calc R . .
H4A2 H 0.275 0.6391 0.2657 0.054 Uiso 1 1 calc R . .
C5A C 0.30492(19) 0.4246(3) 0.27901(8) 0.0455(6) Uani 1 1 d . . .
H5A1 H 0.267 0.3337 0.2765 0.055 Uiso 1 1 calc R . .
H5A2 H 0.3185 0.4424 0.312 0.055 Uiso 1 1 calc R . .
C6A C 0.40542(16) 0.4093(3) 0.25334(8) 0.0350(5) Uani 1 1 d . . .
H6A1 H 0.4413 0.3245 0.2656 0.042 Uiso 1 1 calc R . .
H6A2 H 0.4472 0.4946 0.26 0.042 Uiso 1 1 calc R . .
C7A C 0.50382(14) 0.4152(2) 0.18258(7) 0.0261(4) Uani 1 1 d . . .
C8A C 0.35745(14) 0.2446(2) 0.18573(7) 0.0248(4) Uani 1 1 d . . .
C9A C 0.34454(15) 0.2048(2) 0.13952(8) 0.0307(5) Uani 1 1 d . . .
C10A C 0.31230(17) 0.0696(3) 0.12625(11) 0.0482(7) Uani 1 1 d . . .
H10A H 0.3029 0.0486 0.0946 0.058 Uiso 1 1 calc R . .
C11A C 0.29387(19) -0.0340(3) 0.15860(14) 0.0577(9) Uani 1 1 d . . .
H11A H 0.2712 -0.1264 0.1496 0.069 Uiso 1 1 calc R . .
C12A C 0.3087(2) -0.0019(3) 0.20417(13) 0.0570(9) Uani 1 1 d . . .
H12A H 0.2976 -0.0734 0.2268 0.068 Uiso 1 1 calc R . .
C13A C 0.33962(16) 0.1344(3) 0.21741(9) 0.0371(5) Uani 1 1 d . . .
H13A H 0.3491 0.1535 0.2492 0.044 Uiso 1 1 calc R . .
N1A N 0.56348(13) 0.2988(2) 0.18277(7) 0.0292(4) Uani 1 1 d . . .
H1As H 0.624(2) 0.301(3) 0.1740(9) 0.035 Uiso 1 1 d . . .
H1Aa H 0.538(2) 0.215(3) 0.1903(9) 0.035 Uiso 1 1 d . . .
O1A O 0.53595(12) 0.53388(17) 0.17165(7) 0.0432(4) Uani 1 1 d . . .
Cl1A Cl 0.37472(5) 0.32106(8) 0.094551(19) 0.04535(18) Uani 1 1 d . . .
C1B C 0.91630(13) 0.45284(19) 0.12754(6) 0.0197(4) Uani 1 1 d . . .
C2B C 0.97979(14) 0.3334(2) 0.15087(7) 0.0241(4) Uani 1 1 d . . .
H2B1 H 0.9912 0.3595 0.1834 0.029 Uiso 1 1 calc R . .
H2B2 H 0.9412 0.2427 0.1503 0.029 Uiso 1 1 calc R . .
C3B C 1.08103(15) 0.3091(2) 0.12777(8) 0.0316(5) Uani 1 1 d . . .
H3B1 H 1.1211 0.3983 0.1293 0.038 Uiso 1 1 calc R . .
H3B2 H 1.1183 0.2333 0.1444 0.038 Uiso 1 1 calc R . .
C4B C 1.06741(17) 0.2651(3) 0.07797(9) 0.0387(5) Uani 1 1 d . . .
H4B1 H 1.1338 0.2478 0.0638 0.046 Uiso 1 1 calc R . .
H4B2 H 1.0283 0.1749 0.0764 0.046 Uiso 1 1 calc R . .
C5B C 1.01269(17) 0.3823(3) 0.05193(8) 0.0347(5) Uani 1 1 d . . .
H5B1 H 0.9995 0.3497 0.0201 0.042 Uiso 1 1 calc R . .
H5B2 H 1.056 0.4684 0.0503 0.042 Uiso 1 1 calc R . .
C6B C 0.91265(15) 0.4224(2) 0.07488(7) 0.0270(4) Uani 1 1 d . . .
H6B1 H 0.8644 0.3434 0.0694 0.032 Uiso 1 1 calc R . .
H6B2 H 0.8858 0.5086 0.0593 0.032 Uiso 1 1 calc R . .
C7B C 0.80463(13) 0.4383(2) 0.14175(7) 0.0210(4) Uani 1 1 d . . .
C8B C 0.95688(13) 0.60177(19) 0.13995(6) 0.0186(4) Uani 1 1 d . . .
C9B C 0.95356(14) 0.6565(2) 0.18476(7) 0.0225(4) Uani 1 1 d . . .
C10B C 0.99058(16) 0.7904(2) 0.19645(7) 0.0286(4) Uani 1 1 d . . .
H10B H 0.9866 0.8228 0.2273 0.034 Uiso 1 1 calc R . .
C11B C 1.03345(16) 0.8770(2) 0.16317(8) 0.0307(5) Uani 1 1 d . . .
H11B H 1.0598 0.9684 0.171 0.037 Uiso 1 1 calc R . .
C12B C 1.03714(16) 0.8281(2) 0.11842(8) 0.0305(5) Uani 1 1 d . . .
H12B H 1.0662 0.8862 0.0952 0.037 Uiso 1 1 calc R . .
C13B C 0.99837(14) 0.6942(2) 0.10738(7) 0.0239(4) Uani 1 1 d . . .
H13B H 1.0002 0.6641 0.0762 0.029 Uiso 1 1 calc R . .
Cl1B Cl 0.89722(4) 0.56079(6) 0.229622(17) 0.03291(14) Uani 1 1 d . . .
N1B N 0.74711(13) 0.55336(19) 0.13654(7) 0.0270(4) Uani 1 1 d . . .
H1Bs H 0.683(2) 0.549(3) 0.1439(9) 0.032 Uiso 1 1 d . . .
H1Ba H 0.7704(19) 0.630(3) 0.1269(9) 0.032 Uiso 1 1 d . . .
O1B O 0.77017(10) 0.32123(15) 0.15456(5) 0.0285(3) Uani 1 1 d . . .
C1C C 0.66648(13) -0.00815(19) 0.05945(6) 0.0189(4) Uani 1 1 d . . .
C2C C 0.63178(15) -0.1112(2) 0.02077(7) 0.0249(4) Uani 1 1 d . . .
H2C1 H 0.5808 -0.0613 0.0018 0.03 Uiso 1 1 calc R . .
H2C2 H 0.69 -0.1319 0.0007 0.03 Uiso 1 1 calc R . .
C3C C 0.58740(17) -0.2534(2) 0.03709(8) 0.0323(5) Uani 1 1 d . . .
H3C1 H 0.5581 -0.3044 0.0104 0.039 Uiso 1 1 calc R . .
H3C2 H 0.642 -0.3138 0.0497 0.039 Uiso 1 1 calc R . .
C4C C 0.50691(18) -0.2348(3) 0.07353(9) 0.0400(6) Uani 1 1 d . . .
H4C1 H 0.486 -0.3299 0.0852 0.048 Uiso 1 1 calc R . .
H4C2 H 0.4473 -0.1876 0.0599 0.048 Uiso 1 1 calc R . .
C5C C 0.54711(16) -0.1441(2) 0.11315(8) 0.0321(5) Uani 1 1 d . . .
H5C1 H 0.6048 -0.1933 0.1277 0.039 Uiso 1 1 calc R . .
H5C2 H 0.4941 -0.1315 0.1366 0.039 Uiso 1 1 calc R . .
C6C C 0.58033(15) 0.0023(2) 0.09520(7) 0.0252(4) Uani 1 1 d . . .
H6C1 H 0.6031 0.0618 0.1214 0.03 Uiso 1 1 calc R . .
H6C2 H 0.522 0.0509 0.0809 0.03 Uiso 1 1 calc R . .
C7C C 0.75895(14) -0.0673(2) 0.08536(7) 0.0209(4) Uani 1 1 d . . .
C8C C 0.69013(14) 0.1375(2) 0.03751(7) 0.0217(4) Uani 1 1 d . . .
C9C C 0.76742(17) 0.1583(2) 0.00562(7) 0.0280(4) Uani 1 1 d . . .
C10C C 0.7792(2) 0.2861(3) -0.01832(8) 0.0384(6) Uani 1 1 d . . .
H10C H 0.8309 0.2952 -0.0406 0.046 Uiso 1 1 calc R . .
C11C C 0.7157(2) 0.3999(3) -0.00964(10) 0.0469(7) Uani 1 1 d . . .
H11C H 0.7228 0.4872 -0.0261 0.056 Uiso 1 1 calc R . .
C12C C 0.64210(19) 0.3855(2) 0.02302(10) 0.0430(6) Uani 1 1 d . . .
H12C H 0.5995 0.4643 0.0298 0.052 Uiso 1 1 calc R . .
C13C C 0.62966(16) 0.2572(2) 0.04605(8) 0.0300(5) Uani 1 1 d . . .
H13C H 0.5782 0.2501 0.0685 0.036 Uiso 1 1 calc R . .
Cl1C Cl 0.85743(5) 0.02547(7) -0.00458(2) 0.04028(16) Uani 1 1 d . . .
N1C N 0.80482(14) 0.0249(2) 0.11389(6) 0.0263(4) Uani 1 1 d . . .
H1Ca H 0.7832(19) 0.111(3) 0.1196(9) 0.032 Uiso 1 1 d . . .
H1Cs H 0.855(2) -0.007(3) 0.1283(9) 0.032 Uiso 1 1 d . . .
O1C O 0.78587(11) -0.19261(14) 0.08178(5) 0.0296(3) Uani 1 1 d . . .

loop_
_atom_site_aniso_label
_atom_site_aniso_U_11
_atom_site_aniso_U_22
_atom_site_aniso_U_33
_atom_site_aniso_U_23
_atom_site_aniso_U_13
_atom_site_aniso_U_12
C1A 0.0154(8) 0.0318(10) 0.0234(9) -0.0014(8) 0.0002(7) 0.0018(7)
C2A 0.0241(10) 0.0323(11) 0.0371(12) -0.0018(9) -0.0011(9) 0.0075(8)
C3A 0.0218(10) 0.0475(13) 0.0371(12) -0.0119(10) -0.0039(9) 0.0091(9)
C4A 0.0290(12) 0.0646(17) 0.0416(14) -0.0250(12) 0.0024(10) 0.0075(11)
C5A 0.0358(13) 0.0782(19) 0.0223(11) -0.0144(11) 0.0010(10) 0.0086(12)
C6A 0.0241(10) 0.0546(14) 0.0263(11) -0.0098(10) -0.0050(8) 0.0039(10)
C7A 0.0154(9) 0.0303(10) 0.0325(11) 0.0003(8) -0.0008(8) 0.0010(7)
C8A 0.0126(8) 0.0327(11) 0.0291(10) -0.0012(8) 0.0019(7) 0.0020(7)
C9A 0.0147(9) 0.0425(12) 0.0350(12) -0.0089(9) -0.0023(8) 0.0067(8)
C10A 0.0224(11) 0.0564(16) 0.0658(18) -0.0340(14) -0.0072(11) 0.0062(11)
C11A 0.0258(12) 0.0417(15) 0.106(3) -0.0276(17) 0.0096(14) -0.0055(10)
C12A 0.0332(13) 0.0351(13) 0.103(3) 0.0105(15) 0.0264(15) -0.0005(10)
C13A 0.0256(11) 0.0390(12) 0.0466(14) 0.0047(10) 0.0108(10) 0.0024(9)
N1A 0.0151(8) 0.0276(9) 0.0450(11) 0.0039(8) 0.0048(7) 0.0006(7)
O1A 0.0259(8) 0.0302(8) 0.0736(13) 0.0101(8) 0.0108(8) 0.0006(6)
Cl1A 0.0412(3) 0.0730(4) 0.0218(3) -0.0010(3) -0.0006(2) 0.0195(3)
C1B 0.0157(8) 0.0214(9) 0.0220(9) 0.0012(7) -0.0022(7) -0.0009(7)
C2B 0.0172(9) 0.0233(9) 0.0317(10) 0.0009(8) -0.0029(8) 0.0035(7)
C3B 0.0196(10) 0.0328(11) 0.0423(13) -0.0079(9) -0.0030(9) 0.0066(8)
C4B 0.0272(11) 0.0417(13) 0.0473(14) -0.0172(11) 0.0070(10) 0.0015(9)
C5B 0.0333(11) 0.0425(13) 0.0283(11) -0.0123(9) 0.0058(9) -0.0074(10)
C6B 0.0236(10) 0.0331(11) 0.0242(10) -0.0034(8) -0.0035(8) -0.0064(8)
C7B 0.0146(8) 0.0241(9) 0.0244(9) 0.0041(7) -0.0016(7) -0.0008(7)
C8B 0.0099(8) 0.0231(9) 0.0227(9) 0.0015(7) -0.0017(7) 0.0019(6)
C9B 0.0172(8) 0.0284(10) 0.0220(9) 0.0016(7) -0.0010(7) 0.0019(7)
C10B 0.0273(10) 0.0322(11) 0.0261(10) -0.0072(8) -0.0019(8) 0.0004(8)
C11B 0.0239(10) 0.0263(10) 0.0418(12) -0.0067(9) -0.0016(9) -0.0051(8)
C12B 0.0262(10) 0.0285(10) 0.0368(12) 0.0028(9) 0.0047(9) -0.0063(8)
C13B 0.0207(9) 0.0290(10) 0.0219(9) 0.0015(7) 0.0005(7) -0.0022(7)
Cl1B 0.0397(3) 0.0374(3) 0.0216(2) 0.0050(2) 0.0062(2) 0.0013(2)
N1B 0.0146(8) 0.0233(9) 0.0431(11) 0.0099(7) 0.0005(7) 0.0012(6)
O1B 0.0187(7) 0.0237(7) 0.0432(9) 0.0083(6) 0.0038(6) -0.0012(5)
C1C 0.0180(8) 0.0175(8) 0.0212(9) -0.0005(7) -0.0036(7) 0.0020(6)
C2C 0.0273(10) 0.0209(9) 0.0263(10) -0.0027(8) -0.0075(8) 0.0019(7)
C3C 0.0373(12) 0.0208(10) 0.0389(12) -0.0006(8) -0.0179(10) -0.0027(8)
C4C 0.0341(12) 0.0340(12) 0.0518(15) 0.0129(11) -0.0151(11) -0.0126(10)
C5C 0.0219(10) 0.0389(12) 0.0355(12) 0.0085(9) 0.0013(9) -0.0028(8)
C6C 0.0211(9) 0.0273(10) 0.0273(10) -0.0010(8) -0.0019(8) 0.0029(7)
C7C 0.0183(9) 0.0215(9) 0.0229(9) 0.0051(7) 0.0006(7) 0.0000(7)
C8C 0.0244(9) 0.0194(9) 0.0212(9) 0.0004(7) -0.0090(7) 0.0016(7)
C9C 0.0353(11) 0.0257(10) 0.0229(10) 0.0025(8) -0.0058(8) -0.0037(8)
C10C 0.0469(14) 0.0390(13) 0.0292(11) 0.0118(9) -0.0115(10) -0.0151(11)
C11C 0.0538(16) 0.0259(12) 0.0608(16) 0.0202(11) -0.0315(13) -0.0134(11)
C12C 0.0409(13) 0.0172(10) 0.0708(18) 0.0031(11) -0.0267(13) 0.0009(9)
C13C 0.0279(10) 0.0204(10) 0.0417(12) -0.0018(8) -0.0107(9) 0.0037(8)
Cl1C 0.0405(3) 0.0420(3) 0.0385(3) 0.0012(2) 0.0174(2) 0.0049(2)
N1C 0.0231(9) 0.0287(9) 0.0270(9) 0.0015(7) -0.0075(7) 0.0008(7)
O1C 0.0257(7) 0.0188(7) 0.0443(9) 0.0061(6) -0.0066(6) 0.0041(5)

loop_
_atom_type_symbol
_atom_type_description
_atom_type_scat_dispersion_real
_atom_type_scat_dispersion_imag
_atom_type_scat_source
C C 0.0033 0.0016 'International Tables Vol C Tables 4.2.6.8 and 6.1.1.4'
H H 0 0 'International Tables Vol C Tables 4.2.6.8 and 6.1.1.4'
N N 0.0061 0.0033 'International Tables Vol C Tables 4.2.6.8 and 6.1.1.4'
O O 0.0106 0.006 'International Tables Vol C Tables 4.2.6.8 and 6.1.1.4'
Cl Cl 0.1484 0.1585 'International Tables Vol C Tables 4.2.6.8 and 6.1.1.4'

loop_
_exptl_crystal_face_index_h
_exptl_crystal_face_index_k
_exptl_crystal_face_index_l
_exptl_crystal_face_perp_dist
0 0 -1 0.1
0 0 1 0.1
-1 0 0 0.13
1 0 0 0.13
-1 -1 1 0.24
0 1 0 0.28

loop_
_geom_angle_atom_site_label_1
_geom_angle_atom_site_label_2
_geom_angle_atom_site_label_3
_geom_angle
_geom_angle_site_symmetry_1
_geom_angle_site_symmetry_3
_geom_angle_publ_flag
C8A C1A C7A 109.54(16) . . ?
C8A C1A C2A 113.21(16) . . ?
C7A C1A C2A 109.94(17) . . ?
C8A C1A C6A 112.91(18) . . ?
C7A C1A C6A 104.01(16) . . ?
C2A C1A C6A 106.81(17) . . ?
C3A C2A C1A 113.17(19) . . ?
C3A C2A H2A1 108.9 . . ?
C1A C2A H2A1 108.9 . . ?
C3A C2A H2A2 108.9 . . ?
C1A C2A H2A2 108.9 . . ?
H2A1 C2A H2A2 107.8 . . ?
C4A C3A C2A 111.36(19) . . ?
C4A C3A H3A1 109.4 . . ?
C2A C3A H3A1 109.4 . . ?
C4A C3A H3A2 109.4 . . ?
C2A C3A H3A2 109.4 . . ?
H3A1 C3A H3A2 108 . . ?
C3A C4A C5A 109.17(19) . . ?
C3A C4A H4A1 109.8 . . ?
C5A C4A H4A1 109.8 . . ?
C3A C4A H4A2 109.8 . . ?
C5A C4A H4A2 109.8 . . ?
H4A1 C4A H4A2 108.3 . . ?
C4A C5A C6A 112.1(2) . . ?
C4A C5A H5A1 109.2 . . ?
C6A C5A H5A1 109.2 . . ?
C4A C5A H5A2 109.2 . . ?
C6A C5A H5A2 109.2 . . ?
H5A1 C5A H5A2 107.9 . . ?
C5A C6A C1A 114.71(18) . . ?
C5A C6A H6A1 108.6 . . ?
C1A C6A H6A1 108.6 . . ?
C5A C6A H6A2 108.6 . . ?
C1A C6A H6A2 108.6 . . ?
H6A1 C6A H6A2 107.6 . . ?
O1A C7A N1A 121.51(19) . . ?
O1A C7A C1A 122.09(18) . . ?
N1A C7A C1A 116.23(18) . . ?
C13A C8A C9A 114.5(2) . . ?
C13A C8A C1A 122.42(19) . . ?
C9A C8A C1A 122.93(19) . . ?
C10A C9A C8A 123.0(2) . . ?
C10A C9A Cl1A 115.3(2) . . ?
C8A C9A Cl1A 121.65(17) . . ?
C11A C10A C9A 120.3(3) . . ?
C11A C10A H10A 119.8 . . ?
C9A C10A H10A 119.8 . . ?
C10A C11A C12A 119.0(3) . . ?
C10A C11A H11A 120.5 . . ?
C12A C11A H11A 120.5 . . ?
C11A C12A C13A 120.6(3) . . ?
C11A C12A H12A 119.7 . . ?
C13A C12A H12A 119.7 . . ?
C12A C13A C8A 122.6(3) . . ?
C12A C13A H13A 118.7 . . ?
C8A C13A H13A 118.7 . . ?
C7A N1A H1As 123.0(17) . . ?
C7A N1A H1Aa 119.4(17) . . ?
H1As N1A H1Aa 117(2) . . ?
C8B C1B C7B 110.75(15) . . ?
C8B C1B C2B 110.84(15) . . ?
C7B C1B C2B 109.97(15) . . ?
C8B C1B C6B 114.01(15) . . ?
C7B C1B C6B 102.60(15) . . ?
C2B C1B C6B 108.34(16) . . ?
C3B C2B C1B 113.23(17) . . ?
C3B C2B H2B1 108.9 . . ?
C1B C2B H2B1 108.9 . . ?
C3B C2B H2B2 108.9 . . ?
C1B C2B H2B2 108.9 . . ?
H2B1 C2B H2B2 107.7 . . ?
C4B C3B C2B 110.95(18) . . ?
C4B C3B H3B1 109.4 . . ?
C2B C3B H3B1 109.4 . . ?
C4B C3B H3B2 109.4 . . ?
C2B C3B H3B2 109.4 . . ?
H3B1 C3B H3B2 108 . . ?
C5B C4B C3B 109.78(18) . . ?
C5B C4B H4B1 109.7 . . ?
C3B C4B H4B1 109.7 . . ?
C5B C4B H4B2 109.7 . . ?
C3B C4B H4B2 109.7 . . ?
H4B1 C4B H4B2 108.2 . . ?
C4B C5B C6B 111.96(19) . . ?
C4B C5B H5B1 109.2 . . ?
C6B C5B H5B1 109.2 . . ?
C4B C5B H5B2 109.2 . . ?
C6B C5B H5B2 109.2 . . ?
H5B1 C5B H5B2 107.9 . . ?
C5B C6B C1B 116.48(17) . . ?
C5B C6B H6B1 108.2 . . ?
C1B C6B H6B1 108.2 . . ?
C5B C6B H6B2 108.2 . . ?
C1B C6B H6B2 108.2 . . ?
H6B1 C6B H6B2 107.3 . . ?
O1B C7B N1B 122.16(17) . . ?
O1B C7B C1B 120.82(16) . . ?
N1B C7B C1B 116.86(16) . . ?
C13B C8B C9B 114.84(17) . . ?
C13B C8B C1B 122.63(17) . . ?
C9B C8B C1B 122.52(16) . . ?
C10B C9B C8B 123.05(18) . . ?
C10B C9B Cl1B 115.42(15) . . ?
C8B C9B Cl1B 121.48(15) . . ?
C9B C10B C11B 120.08(19) . . ?
C9B C10B H10B 120 . . ?
C11B C10B H10B 120 . . ?
C12B C11B C10B 118.84(19) . . ?
C12B C11B H11B 120.6 . . ?
C10B C11B H11B 120.6 . . ?
C11B C12B C13B 120.1(2) . . ?
C11B C12B H12B 120 . . ?
C13B C12B H12B 120 . . ?
C12B C13B C8B 123.08(19) . . ?
C12B C13B H13B 118.5 . . ?
C8B C13B H13B 118.5 . . ?
C7B N1B H1Bs 119.6(16) . . ?
C7B N1B H1Ba 121.3(18) . . ?
H1Bs N1B H1Ba 119(2) . . ?
C8C C1C C7C 110.85(15) . . ?
C8C C1C C2C 107.95(15) . . ?
C7C C1C C2C 111.65(15) . . ?
C8C C1C C6C 112.05(15) . . ?
C7C C1C C6C 106.52(15) . . ?
C2C C1C C6C 107.82(15) . . ?
C3C C2C C1C 115.32(17) . . ?
C3C C2C H2C1 108.4 . . ?
C1C C2C H2C1 108.4 . . ?
C3C C2C H2C2 108.4 . . ?
C1C C2C H2C2 108.4 . . ?
H2C1 C2C H2C2 107.5 . . ?
C4C C3C C2C 113.03(18) . . ?
C4C C3C H3C1 109 . . ?
C2C C3C H3C1 109 . . ?
C4C C3C H3C2 109 . . ?
C2C C3C H3C2 109 . . ?
H3C1 C3C H3C2 107.8 . . ?
C3C C4C C5C 110.11(18) . . ?
C3C C4C H4C1 109.6 . . ?
C5C C4C H4C1 109.6 . . ?
C3C C4C H4C2 109.6 . . ?
C5C C4C H4C2 109.6 . . ?
H4C1 C4C H4C2 108.2 . . ?
C4C C5C C6C 109.81(18) . . ?
C4C C5C H5C1 109.7 . . ?
C6C C5C H5C1 109.7 . . ?
C4C C5C H5C2 109.7 . . ?
C6C C5C H5C2 109.7 . . ?
H5C1 C5C H5C2 108.2 . . ?
C5C C6C C1C 112.78(17) . . ?
C5C C6C H6C1 109 . . ?
C1C C6C H6C1 109 . . ?
C5C C6C H6C2 109 . . ?
C1C C6C H6C2 109 . . ?
H6C1 C6C H6C2 107.8 . . ?
O1C C7C N1C 122.07(18) . . ?
O1C C7C C1C 122.13(17) . . ?
N1C C7C C1C 115.71(17) . . ?
C13C C8C C9C 115.48(18) . . ?
C13C C8C C1C 120.98(18) . . ?
C9C C8C C1C 123.39(17) . . ?
C10C C9C C8C 122.3(2) . . ?
C10C C9C Cl1C 116.40(18) . . ?
C8C C9C Cl1C 121.22(15) . . ?
C11C C10C C9C 119.9(2) . . ?
C11C C10C H10C 120.1 . . ?
C9C C10C H10C 120.1 . . ?
C12C C11C C10C 119.3(2) . . ?
C12C C11C H11C 120.3 . . ?
C10C C11C H11C 120.3 . . ?
C11C C12C C13C 120.4(2) . . ?
C11C C12C H12C 119.8 . . ?
C13C C12C H12C 119.8 . . ?
C12C C13C C8C 122.4(2) . . ?
C12C C13C H13C 118.8 . . ?
C8C C13C H13C 118.8 . . ?
C7C N1C H1Ca 124.1(17) . . ?
C7C N1C H1Cs 116.1(17) . . ?
H1Ca N1C H1Cs 120(2) . . ?

loop_
_geom_bond_atom_site_label_1
_geom_bond_atom_site_label_2
_geom_bond_distance
_geom_bond_site_symmetry_2
_geom_bond_publ_flag
C1A C8A 1.536(3) . ?
C1A C7A 1.546(3) . ?
C1A C2A 1.553(3) . ?
C1A C6A 1.554(3) . ?
C2A C3A 1.528(3) . ?
C2A H2A1 0.99 . ?
C2A H2A2 0.99 . ?
C3A C4A 1.520(3) . ?
C3A H3A1 0.99 . ?
C3A H3A2 0.99 . ?
C4A C5A 1.521(4) . ?
C4A H4A1 0.99 . ?
C4A H4A2 0.99 . ?
C5A C6A 1.540(3) . ?
C5A H5A1 0.99 . ?
C5A H5A2 0.99 . ?
C6A H6A1 0.99 . ?
C6A H6A2 0.99 . ?
C7A O1A 1.229(3) . ?
C7A N1A 1.346(3) . ?
C8A C13A 1.402(3) . ?
C8A C9A 1.406(3) . ?
C9A C10A 1.387(3) . ?
C9A Cl1A 1.747(2) . ?
C10A C11A 1.372(5) . ?
C10A H10A 0.95 . ?
C11A C12A 1.373(5) . ?
C11A H11A 0.95 . ?
C12A C13A 1.391(4) . ?
C12A H12A 0.95 . ?
C13A H13A 0.95 . ?
N1A H1As 0.85(3) . ?
N1A H1Aa 0.88(3) . ?
C1B C8B 1.534(3) . ?
C1B C7B 1.550(3) . ?
C1B C2B 1.554(3) . ?
C1B C6B 1.559(3) . ?
C2B C3B 1.524(3) . ?
C2B H2B1 0.99 . ?
C2B H2B2 0.99 . ?
C3B C4B 1.517(3) . ?
C3B H3B1 0.99 . ?
C3B H3B2 0.99 . ?
C4B C5B 1.517(4) . ?
C4B H4B1 0.99 . ?
C4B H4B2 0.99 . ?
C5B C6B 1.537(3) . ?
C5B H5B1 0.99 . ?
C5B H5B2 0.99 . ?
C6B H6B1 0.99 . ?
C6B H6B2 0.99 . ?
C7B O1B 1.242(2) . ?
C7B N1B 1.328(2) . ?
C8B C13B 1.396(3) . ?
C8B C9B 1.401(3) . ?
C9B C10B 1.385(3) . ?
C9B Cl1B 1.752(2) . ?
C10B C11B 1.385(3) . ?
C10B H10B 0.95 . ?
C11B C12B 1.381(3) . ?
C11B H11B 0.95 . ?
C12B C13B 1.390(3) . ?
C12B H12B 0.95 . ?
C13B H13B 0.95 . ?
N1B H1Bs 0.88(3) . ?
N1B H1Ba 0.83(3) . ?
C1C C8C 1.534(3) . ?
C1C C7C 1.545(2) . ?
C1C C2C 1.550(3) . ?
C1C C6C 1.553(3) . ?
C2C C3C 1.529(3) . ?
C2C H2C1 0.99 . ?
C2C H2C2 0.99 . ?
C3C C4C 1.519(4) . ?
C3C H3C1 0.99 . ?
C3C H3C2 0.99 . ?
C4C C5C 1.527(3) . ?
C4C H4C1 0.99 . ?
C4C H4C2 0.99 . ?
C5C C6C 1.528(3) . ?
C5C H5C1 0.99 . ?
C5C H5C2 0.99 . ?
C6C H6C1 0.99 . ?
C6C H6C2 0.99 . ?
C7C O1C 1.227(2) . ?
C7C N1C 1.342(3) . ?
C8C C13C 1.400(3) . ?
C8C C9C 1.401(3) . ?
C9C C10C 1.390(3) . ?
C9C Cl1C 1.750(2) . ?
C10C C11C 1.381(4) . ?
C10C H10C 0.95 . ?
C11C C12C 1.373(4) . ?
C11C H11C 0.95 . ?
C12C C13C 1.382(3) . ?
C12C H12C 0.95 . ?
C13C H13C 0.95 . ?
N1C H1Ca 0.87(3) . ?
N1C H1Cs 0.84(3) . ?

loop_
_geom_hbond_atom_site_label_D
_geom_hbond_atom_site_label_H
_geom_hbond_atom_site_label_A
_geom_hbond_distance_DH
_geom_hbond_distance_HA
_geom_hbond_distance_DA
_geom_hbond_angle_DHA
_geom_hbond_site_symmetry_A
N1A H1As O1B 0.85(3) 2.03(3) 2.881(2) 176(2) .
N1B H1Bs O1A 0.88(3) 2.13(3) 2.999(2) 172(2) .
N1B H1Ba O1C 0.83(3) 2.13(3) 2.903(2) 157(2) 1_565
N1C H1Ca O1B 0.87(3) 2.22(3) 3.043(2) 159(2) .

loop_
_geom_torsion_atom_site_label_1
_geom_torsion_atom_site_label_2
_geom_torsion_atom_site_label_3
_geom_torsion_atom_site_label_4
_geom_torsion
_geom_torsion_site_symmetry_1
_geom_torsion_site_symmetry_2
_geom_torsion_site_symmetry_3
_geom_torsion_site_symmetry_4
_geom_torsion_publ_flag
C8A C1A C2A C3A 71.0(2) . . . . ?
C7A C1A C2A C3A -166.12(18) . . . . ?
C6A C1A C2A C3A -53.9(2) . . . . ?
C1A C2A C3A C4A 60.1(3) . . . . ?
C2A C3A C4A C5A -58.1(3) . . . . ?
C3A C4A C5A C6A 54.9(3) . . . . ?
C4A C5A C6A C1A -54.1(3) . . . . ?
C8A C1A C6A C5A -73.9(3) . . . . ?
C7A C1A C6A C5A 167.4(2) . . . . ?
C2A C1A C6A C5A 51.1(3) . . . . ?
C8A C1A C7A O1A 148.2(2) . . . . ?
C2A C1A C7A O1A 23.2(3) . . . . ?
C6A C1A C7A O1A -90.9(3) . . . . ?
C8A C1A C7A N1A -36.4(2) . . . . ?
C2A C1A C7A N1A -161.36(19) . . . . ?
C6A C1A C7A N1A 84.6(2) . . . . ?
C7A C1A C8A C13A 112.0(2) . . . . ?
C2A C1A C8A C13A -125.0(2) . . . . ?
C6A C1A C8A C13A -3.4(3) . . . . ?
C7A C1A C8A C9A -63.4(2) . . . . ?
C2A C1A C8A C9A 59.7(2) . . . . ?
C6A C1A C8A C9A -178.75(18) . . . . ?
C13A C8A C9A C10A 2.9(3) . . . . ?
C1A C8A C9A C10A 178.51(18) . . . . ?
C13A C8A C9A Cl1A -173.74(15) . . . . ?
C1A C8A C9A Cl1A 1.9(3) . . . . ?
C8A C9A C10A C11A -1.7(3) . . . . ?
Cl1A C9A C10A C11A 175.06(19) . . . . ?
C9A C10A C11A C12A -0.5(4) . . . . ?
C10A C11A C12A C13A 1.5(4) . . . . ?
C11A C12A C13A C8A -0.2(4) . . . . ?
C9A C8A C13A C12A -1.9(3) . . . . ?
C1A C8A C13A C12A -177.6(2) . . . . ?
C8B C1B C2B C3B -75.6(2) . . . . ?
C7B C1B C2B C3B 161.56(16) . . . . ?
C6B C1B C2B C3B 50.2(2) . . . . ?
C1B C2B C3B C4B -60.1(2) . . . . ?
C2B C3B C4B C5B 60.5(2) . . . . ?
C3B C4B C5B C6B -54.6(2) . . . . ?
C4B C5B C6B C1B 49.4(2) . . . . ?
C8B C1B C6B C5B 78.4(2) . . . . ?
C7B C1B C6B C5B -161.76(18) . . . . ?
C2B C1B C6B C5B -45.5(2) . . . . ?
C8B C1B C7B O1B -147.13(18) . . . . ?
C2B C1B C7B O1B -24.3(2) . . . . ?
C6B C1B C7B O1B 90.8(2) . . . . ?
C8B C1B C7B N1B 37.3(2) . . . . ?
C2B C1B C7B N1B 160.19(18) . . . . ?
C6B C1B C7B N1B -84.7(2) . . . . ?
C7B C1B C8B C13B -122.69(18) . . . . ?
C2B C1B C8B C13B 114.96(19) . . . . ?
C6B C1B C8B C13B -7.6(2) . . . . ?
C7B C1B C8B C9B 56.2(2) . . . . ?
C2B C1B C8B C9B -66.2(2) . . . . ?
C6B C1B C8B C9B 171.28(17) . . . . ?
C13B C8B C9B C10B -1.5(3) . . . . ?
C1B C8B C9B C10B 179.53(17) . . . . ?
C13B C8B C9B Cl1B 176.05(14) . . . . ?
C1B C8B C9B Cl1B -2.9(2) . . . . ?
C8B C9B C10B C11B 0.0(3) . . . . ?
Cl1B C9B C10B C11B -177.74(16) . . . . ?
C9B C10B C11B C12B 0.9(3) . . . . ?
C10B C11B C12B C13B -0.1(3) . . . . ?
C11B C12B C13B C8B -1.7(3) . . . . ?
C9B C8B C13B C12B 2.4(3) . . . . ?
C1B C8B C13B C12B -178.68(18) . . . . ?
C8C C1C C2C C3C -169.71(17) . . . . ?
C7C C1C C2C C3C 68.2(2) . . . . ?
C6C C1C C2C C3C -48.5(2) . . . . ?
C1C C2C C3C C4C 49.9(2) . . . . ?
C2C C3C C4C C5C -53.3(2) . . . . ?
C3C C4C C5C C6C 58.8(2) . . . . ?
C4C C5C C6C C1C -61.5(2) . . . . ?
C8C C1C C6C C5C 173.07(16) . . . . ?
C7C C1C C6C C5C -65.6(2) . . . . ?
C2C C1C C6C C5C 54.4(2) . . . . ?
C8C C1C C7C O1C -134.91(19) . . . . ?
C2C C1C C7C O1C -14.5(3) . . . . ?
C6C C1C C7C O1C 102.9(2) . . . . ?
C8C C1C C7C N1C 48.4(2) . . . . ?
C2C C1C C7C N1C 168.84(17) . . . . ?
C6C C1C C7C N1C -73.7(2) . . . . ?
C7C C1C C8C C13C -126.24(19) . . . . ?
C2C C1C C8C C13C 111.2(2) . . . . ?
C6C C1C C8C C13C -7.4(2) . . . . ?
C7C C1C C8C C9C 58.4(2) . . . . ?
C2C C1C C8C C9C -64.2(2) . . . . ?
C6C C1C C8C C9C 177.28(17) . . . . ?
C13C C8C C9C C10C -4.2(3) . . . . ?
C1C C8C C9C C10C 171.32(19) . . . . ?
C13C C8C C9C Cl1C 173.41(15) . . . . ?
C1C C8C C9C Cl1C -11.0(3) . . . . ?
C8C C9C C10C C11C 2.5(3) . . . . ?
Cl1C C9C C10C C11C -175.22(18) . . . . ?
C9C C10C C11C C12C 0.7(3) . . . . ?
C10C C11C C12C C13C -1.9(4) . . . . ?
C11C C12C C13C C8C 0.0(3) . . . . ?
C9C C8C C13C C12C 3.0(3) . . . . ?
C1C C8C C13C C12C -172.69(19) . . . . ?
